data_4301800
loop_
_publ_author_name
'Priyabrata Banerjee'
'Anna Company'
'Thomas Weyherm\"uller'
'Eckhard Bill'
'Corinna R. Hess'

_publ_section_title
;
Zn and Fe Complexes Containing a Redox Active Macrocyclic Biquinazoline
Ligand
;
_journal_name_full 'Inorganic Chemistry'
_journal_page_first 2944
_journal_page_last 2955
_journal_paper_doi 10.1021/ic8020172
_journal_volume 48
_journal_year 2009
_chemical_formula_moiety '(C37 H39 Fe N10), (P F6), 1.5 (C2 H3 N)'
_chemical_formula_sum 'C40 H43.5 F6 Fe N11.5 P'
_chemical_formula_weight 886.18
_chemical_name_systematic
; 
 ? 
;
_space_group_IT_number 14
_symmetry_cell_setting monoclinic
_symmetry_space_group_name_Hall '-P 2yn'
_symmetry_space_group_name_H-M 'P 1 21/n 1'
_atom_sites_solution_hydrogens geom
_atom_sites_solution_primary direct
_atom_sites_solution_secondary difmap
_audit_creation_method SHELXL-97
_cell_angle_alpha 90.00
_cell_angle_beta 110.649(2)
_cell_angle_gamma 90.00
_cell_formula_units_Z 4
_cell_length_a 12.7450(9)
_cell_length_b 16.2154(11)
_cell_length_c 21.2095(14)
_cell_measurement_reflns_used 9422
_cell_measurement_temperature 100(2)
_cell_measurement_theta_max 32.43
_cell_measurement_theta_min 2.49
_cell_volume 4101.7(5)
_computing_cell_refinement 'Bruker SAINT 7.34A'
_computing_data_collection 'Bruker SAINT 7.34A'
_computing_data_reduction 'Bruker SAINT 7.34A'
_computing_structure_refinement 'SHELXL-97 (Sheldrick, 1997)'
_computing_structure_solution 'SHELXS-97 (Sheldrick, 1990)'
_diffrn_ambient_temperature 100(2)
_diffrn_measured_fraction_theta_full 0.999
_diffrn_measured_fraction_theta_max 0.999
_diffrn_measurement_device_type 'Bruker APEX2'
_diffrn_radiation_monochromator graphite
_diffrn_radiation_source 'rotating anode, INCOTEC Multi-Layer-Optics'
_diffrn_radiation_type MoK\a
_diffrn_radiation_wavelength 0.71073
_diffrn_reflns_av_R_equivalents 0.0437
_diffrn_reflns_av_sigmaI/netI 0.0179
_diffrn_reflns_limit_h_max 19
_diffrn_reflns_limit_h_min -19
_diffrn_reflns_limit_k_max 24
_diffrn_reflns_limit_k_min -24
_diffrn_reflns_limit_l_max 32
_diffrn_reflns_limit_l_min -32
_diffrn_reflns_number 204018
_diffrn_reflns_theta_full 32.50
_diffrn_reflns_theta_max 32.50
_diffrn_reflns_theta_min 2.05
_exptl_absorpt_coefficient_mu 0.480
_exptl_absorpt_correction_T_max 0.9824
_exptl_absorpt_correction_T_min 0.9193
_exptl_absorpt_correction_type multi-scan
_exptl_absorpt_process_details 'Bruker SADABS 2008/1'
_exptl_crystal_colour 'dark green'
_exptl_crystal_density_diffrn 1.435
_exptl_crystal_density_method 'not measured'
_exptl_crystal_description 'opaque parallelepiped'
_exptl_crystal_F_000 1836
_exptl_crystal_size_max 0.04
_exptl_crystal_size_mid 0.02
_exptl_crystal_size_min 0.02
_refine_diff_density_max 1.183
_refine_diff_density_min -1.154
_refine_diff_density_rms 0.090
_refine_ls_extinction_method none
_refine_ls_goodness_of_fit_ref 1.149
_refine_ls_hydrogen_treatment constr
_refine_ls_matrix_type full
_refine_ls_number_parameters 630
_refine_ls_number_reflns 14834
_refine_ls_number_restraints 474
_refine_ls_restrained_S_all 1.192
_refine_ls_R_factor_all 0.0632
_refine_ls_R_factor_gt 0.0541
_refine_ls_shift/su_max 0.001
_refine_ls_shift/su_mean 0.000
_refine_ls_structure_factor_coef Fsqd
_refine_ls_weighting_details 'calc w=1/[\s^2^(Fo^2^)+(0.0482P)^2^+6.9588P] where P=(Fo^2^+2Fc^2^)/3'
_refine_ls_weighting_scheme calc
_refine_ls_wR_factor_gt 0.1386
_refine_ls_wR_factor_ref 0.1463
_reflns_number_gt 12931
_reflns_number_total 14834
_reflns_threshold_expression >2sigma(I)
_cod_data_source_file ic8020172_si_002_3.cif
_cod_data_source_block 4b
_cod_depositor_comments
;
The following automatic conversions were performed:
'_exptl_absorpt_correction_type' value 'Multi-Scan' changed to
'multi-scan' according to
'/home/saulius/struct/CIF-dictionaries/cif_core.dic' dictionary named
'cif_core.dic' version 2.4.1 from 2010-06-29.

Automatic conversion script
Id: cif_fix_enum 1527 2010-12-29 10:47:43Z saulius 
;
_cod_original_sg_symbol_H-M 'P 21/n'
_cod_original_formula_sum 'C40 H43.50 F6 Fe N11.50 P'
_cod_database_code 4301800

loop_
_symmetry_equiv_pos_as_xyz
'x, y, z'
'-x+1/2, y+1/2, -z+1/2'
'-x, -y, -z'
'x-1/2, -y-1/2, z-1/2'

loop_
_atom_site_label
_atom_site_type_symbol
_atom_site_fract_x
_atom_site_fract_y
_atom_site_fract_z
_atom_site_U_iso_or_equiv
_atom_site_adp_type
_atom_site_occupancy
_atom_site_symmetry_multiplicity
_atom_site_calc_flag
_atom_site_refinement_flags
_atom_site_disorder_assembly
_atom_site_disorder_group
Fe1 Fe 0.174297(18) 0.436839(13) 0.185206(10) 0.00956(5) Uani 1 1 d . . .
N1 N 0.32152(11) 0.38974(8) 0.21442(6) 0.0116(2) Uani 1 1 d . . .
C1 C 0.36554(13) 0.33540(10) 0.26510(8) 0.0134(3) Uani 1 1 d . . .
N2 N 0.13487(11) 0.37947(8) 0.25268(7) 0.0124(2) Uani 1 1 d . . .
C2 C 0.30727(14) 0.30364(10) 0.30394(8) 0.0156(3) Uani 1 1 d . . .
H2 H 0.3445 0.2636 0.3369 0.019 Uiso 1 1 calc R . .
N3 N 0.03006(11) 0.49148(8) 0.15247(6) 0.0113(2) Uani 1 1 d . . .
C3 C 0.19921(13) 0.32540(10) 0.29865(8) 0.0143(3) Uani 1 1 d . . .
N4 N 0.20210(11) 0.49880(8) 0.11489(6) 0.0109(2) Uani 1 1 d . . .
C4 C 0.13849(15) 0.28915(11) 0.34236(9) 0.0188(3) Uani 1 1 d . . .
C5 C 0.04108(15) 0.35241(12) 0.32994(9) 0.0206(3) Uani 1 1 d . . .
C6 C 0.03824(13) 0.39408(10) 0.26534(8) 0.0151(3) Uani 1 1 d . . .
N7 N -0.04561(12) 0.44189(9) 0.23336(7) 0.0165(3) Uani 1 1 d . . .
C8 C -0.05070(13) 0.48904(10) 0.17926(8) 0.0132(3) Uani 1 1 d . . .
C9 C -0.14852(13) 0.53967(10) 0.15077(8) 0.0141(3) Uani 1 1 d . . .
C10 C -0.23377(14) 0.54416(11) 0.17852(9) 0.0196(3) Uani 1 1 d . . .
H10 H -0.2283 0.5129 0.2174 0.024 Uiso 1 1 calc R . .
C11 C -0.32496(15) 0.59412(12) 0.14882(10) 0.0230(3) Uani 1 1 d . . .
H11 H -0.3821 0.5979 0.1678 0.028 Uiso 1 1 calc R . .
C12 C -0.33472(14) 0.63987(11) 0.09044(10) 0.0208(3) Uani 1 1 d . . .
H12 H -0.3988 0.6736 0.0702 0.025 Uiso 1 1 calc R . .
C13 C -0.25276(14) 0.63621(11) 0.06254(9) 0.0177(3) Uani 1 1 d . . .
H13 H -0.2601 0.6668 0.0230 0.021 Uiso 1 1 calc R . .
C14 C -0.15732(13) 0.58645(10) 0.09311(8) 0.0138(3) Uani 1 1 d . . .
N15 N -0.07345(11) 0.58692(9) 0.06661(7) 0.0142(2) Uani 1 1 d . . .
C16 C 0.01410(12) 0.54149(9) 0.09761(7) 0.0116(2) Uani 1 1 d . . .
C17 C 0.11152(12) 0.54341(9) 0.07463(7) 0.0114(2) Uani 1 1 d . . .
N18 N 0.10465(11) 0.58675(8) 0.02174(7) 0.0129(2) Uani 1 1 d . . .
C19 C 0.19904(13) 0.58875(9) 0.00480(7) 0.0121(3) Uani 1 1 d . . .
C20 C 0.19671(14) 0.63645(10) -0.05135(8) 0.0149(3) Uani 1 1 d . . .
H20 H 0.1299 0.6640 -0.0778 0.018 Uiso 1 1 calc R . .
C21 C 0.29151(14) 0.64283(11) -0.06756(8) 0.0173(3) Uani 1 1 d . . .
H21 H 0.2901 0.6751 -0.1052 0.021 Uiso 1 1 calc R . .
C22 C 0.39104(15) 0.60183(11) -0.02885(9) 0.0184(3) Uani 1 1 d . . .
H22 H 0.4562 0.6071 -0.0405 0.022 Uiso 1 1 calc R . .
C23 C 0.39444(14) 0.55425(11) 0.02567(8) 0.0162(3) Uani 1 1 d . . .
H23 H 0.4616 0.5265 0.0513 0.019 Uiso 1 1 calc R . .
C24 C 0.29797(13) 0.54690(9) 0.04338(7) 0.0117(2) Uani 1 1 d . . .
C25 C 0.29636(12) 0.49996(9) 0.10046(7) 0.0113(2) Uani 1 1 d . . .
N26 N 0.39334(11) 0.46121(9) 0.13830(7) 0.0133(2) Uani 1 1 d . . .
C27 C 0.40269(13) 0.41337(10) 0.18946(7) 0.0123(3) Uani 1 1 d . . .
C28 C 0.51691(13) 0.38137(10) 0.23370(8) 0.0145(3) Uani 1 1 d . . .
C29 C 0.48396(13) 0.31006(10) 0.27274(8) 0.0154(3) Uani 1 1 d . . .
C30 C 0.21447(18) 0.27966(16) 0.41619(10) 0.0302(4) Uani 1 1 d . . .
H30A H 0.1689 0.2655 0.4434 0.045 Uiso 1 1 calc R . .
H30B H 0.2540 0.3317 0.4324 0.045 Uiso 1 1 calc R . .
H30C H 0.2692 0.2358 0.4200 0.045 Uiso 1 1 calc R . .
C31 C 0.0965(2) 0.20326(14) 0.31385(13) 0.0333(5) Uani 1 1 d . . .
H31A H 0.0478 0.2084 0.2665 0.050 Uiso 1 1 calc R . .
H31B H 0.0542 0.1786 0.3397 0.050 Uiso 1 1 calc R . .
H31C H 0.1608 0.1681 0.3171 0.050 Uiso 1 1 calc R . .
C32 C 0.0716(2) 0.42136(15) 0.38324(10) 0.0328(5) Uani 1 1 d . . .
H32A H 0.1455 0.4438 0.3882 0.049 Uiso 1 1 calc R . .
H32B H 0.0734 0.3988 0.4265 0.049 Uiso 1 1 calc R . .
H32C H 0.0154 0.4653 0.3690 0.049 Uiso 1 1 calc R . .
C33 C -0.07242(18) 0.31624(17) 0.32428(13) 0.0371(5) Uani 1 1 d . . .
H33A H -0.1273 0.3608 0.3170 0.056 Uiso 1 1 calc R . .
H33B H -0.0654 0.2869 0.3660 0.056 Uiso 1 1 calc R . .
H33C H -0.0974 0.2778 0.2862 0.056 Uiso 1 1 calc R . .
C34 C 0.57313(15) 0.45364(12) 0.28072(9) 0.0219(3) Uani 1 1 d . . .
H34A H 0.6480 0.4369 0.3107 0.033 Uiso 1 1 calc R . .
H34B H 0.5276 0.4689 0.3077 0.033 Uiso 1 1 calc R . .
H34C H 0.5796 0.5011 0.2537 0.033 Uiso 1 1 calc R . .
C35 C 0.59039(14) 0.35622(12) 0.19382(9) 0.0206(3) Uani 1 1 d . . .
H35A H 0.5505 0.3157 0.1595 0.031 Uiso 1 1 calc R . .
H35B H 0.6602 0.3319 0.2244 0.031 Uiso 1 1 calc R . .
H35C H 0.6078 0.4049 0.1720 0.031 Uiso 1 1 calc R . .
C36 C 0.56175(16) 0.30058(14) 0.34631(9) 0.0252(4) Uani 1 1 d . . .
H36A H 0.5572 0.3502 0.3716 0.038 Uiso 1 1 calc R . .
H36B H 0.6391 0.2931 0.3481 0.038 Uiso 1 1 calc R . .
H36C H 0.5387 0.2524 0.3662 0.038 Uiso 1 1 calc R . .
C37 C 0.47590(17) 0.22637(12) 0.23712(11) 0.0251(4) Uani 1 1 d . . .
H37A H 0.4431 0.1854 0.2587 0.038 Uiso 1 1 calc R . .
H37B H 0.5510 0.2084 0.2403 0.038 Uiso 1 1 calc R . .
H37C H 0.4284 0.2320 0.1896 0.038 Uiso 1 1 calc R . .
N41 N 0.23314(11) 0.52563(9) 0.24890(7) 0.0137(2) Uani 1 1 d . . .
C42 C 0.26966(15) 0.57633(11) 0.28753(9) 0.0177(3) Uani 1 1 d . . .
C43 C 0.3158(2) 0.64187(14) 0.33640(11) 0.0307(4) Uani 1 1 d . . .
H43A H 0.2913 0.6955 0.3149 0.046 Uiso 1 1 calc R . .
H43B H 0.3979 0.6390 0.3530 0.046 Uiso 1 1 calc R . .
H43C H 0.2893 0.6353 0.3742 0.046 Uiso 1 1 calc R . .
N51 N 0.11918(11) 0.34890(8) 0.12008(7) 0.0129(2) Uani 1 1 d D . .
C52 C 0.08837(14) 0.30400(10) 0.07522(8) 0.0155(3) Uani 1 1 d D . .
C53 C 0.04913(18) 0.24760(11) 0.01895(9) 0.0237(4) Uani 1 1 d D . .
H53A H -0.0108 0.2130 0.0236 0.036 Uiso 1 1 calc R . .
H53B H 0.1113 0.2125 0.0182 0.036 Uiso 1 1 calc R . .
H53C H 0.0202 0.2790 -0.0232 0.036 Uiso 1 1 calc R . .
P60 P 0.40820(13) 0.15046(8) 0.03549(6) 0.0311(3) Uani 0.50 1 d PD A 1
F61 F 0.3143(2) 0.16130(19) -0.03811(13) 0.0411(7) Uani 0.50 1 d PD A 1
F62 F 0.3615(4) 0.2286(2) 0.05986(19) 0.0626(15) Uani 0.50 1 d PD A 1
F63 F 0.3227(3) 0.0934(2) 0.05615(19) 0.0659(11) Uani 0.50 1 d PD A 1
F64 F 0.4538(3) 0.06915(16) 0.01007(15) 0.0379(6) Uani 0.50 1 d PD A 1
F65 F 0.4908(3) 0.20469(19) 0.01247(16) 0.0491(9) Uani 0.50 1 d PD A 1
F66 F 0.5004(3) 0.1382(2) 0.10750(13) 0.0564(10) Uani 0.50 1 d PD A 1
P70 P -0.0335(2) -0.00117(14) -0.00111(13) 0.0384(5) Uani 0.3558(17) 1 d PD . 1
F71 F 0.0647(4) 0.0618(3) 0.0004(3) 0.0855(14) Uani 0.3558(17) 1 d PD . 1
F72 F -0.1005(6) 0.0265(4) -0.0765(2) 0.131(3) Uani 0.3558(17) 1 d PD . 1
F73 F 0.0270(5) -0.0704(3) -0.0310(4) 0.127(2) Uani 0.3558(17) 1 d PD . 1
F74 F 0.0375(6) -0.0286(4) 0.0721(3) 0.131(3) Uani 0.3558(17) 1 d PD . 1
F75 F -0.0900(5) 0.0694(3) 0.0262(4) 0.127(2) Uani 0.3558(17) 1 d PD . 1
F76 F -0.1299(4) -0.0641(3) -0.0048(4) 0.0855(14) Uani 0.3558(17) 1 d PD . 1
N81 N -0.0818(5) 0.2037(4) 0.1543(4) 0.0620(13) Uani 0.50 1 d PD B 1
C82 C -0.1600(5) 0.1626(4) 0.1298(4) 0.0517(13) Uani 0.50 1 d PD B 1
C83 C -0.2563(6) 0.1120(5) 0.0956(5) 0.078(2) Uani 0.50 1 d PD B 1
H83A H -0.3182 0.1470 0.0680 0.116 Uiso 0.50 1 calc PR B 1
H83B H -0.2792 0.0823 0.1289 0.116 Uiso 0.50 1 calc PR B 1
H83C H -0.2370 0.0723 0.0666 0.116 Uiso 0.50 1 calc PR B 1
P70X P 0.0000 0.0000 0.0000 0.0384(5) Uani 0.288(3) 2 d SPD . 2
F71X F 0.1126(5) 0.0516(5) 0.0155(5) 0.0855(14) Uani 0.288(3) 1 d PD . 2
F72X F -0.0704(7) 0.0786(5) -0.0343(5) 0.131(3) Uani 0.288(3) 1 d PD . 2
F73X F 0.0068(9) -0.0264(5) -0.0708(4) 0.127(2) Uani 0.288(3) 1 d PD . 2
N81X N -0.1159(6) 0.1731(4) 0.1352(4) 0.0620(13) Uani 0.50 1 d PD C 2
C82X C -0.1770(5) 0.1227(4) 0.1062(3) 0.0517(13) Uani 0.50 1 d PD C 2
C83X C -0.2471(7) 0.0563(5) 0.0687(4) 0.078(2) Uani 0.50 1 d PD C 2
H83D H -0.3020 0.0782 0.0270 0.116 Uiso 0.50 1 calc PR C 2
H83E H -0.2864 0.0308 0.0960 0.116 Uiso 0.50 1 calc PR C 2
H83F H -0.2003 0.0149 0.0576 0.116 Uiso 0.50 1 calc PR C 2
N91 N 0.3699(17) 0.0843(6) -0.0197(7) 0.093(4) Uani 0.272(6) 1 d PD D 2
C92 C 0.3962(10) 0.1406(5) 0.0176(5) 0.0311(3) Uani 0.272(6) 1 d PD D 2
C93 C 0.4512(17) 0.2161(6) 0.0475(7) 0.084(5) Uani 0.272(6) 1 d PD D 2
N91X N 0.350(2) 0.0955(8) -0.0145(8) 0.093(4) Uani 0.228(6) 1 d PD D 3
C92X C 0.3630(10) 0.1486(6) 0.0252(5) 0.0311(3) Uani 0.228(6) 1 d PD D 3
C93X C 0.345(2) 0.2178(10) 0.0626(11) 0.084(5) Uani 0.228(6) 1 d PD D 3

loop_
_atom_site_aniso_label
_atom_site_aniso_U_11
_atom_site_aniso_U_22
_atom_site_aniso_U_33
_atom_site_aniso_U_23
_atom_site_aniso_U_13
_atom_site_aniso_U_12
Fe1 0.00964(8) 0.00964(9) 0.00928(8) 0.00089(7) 0.00321(7) 0.00025(7)
N1 0.0113(5) 0.0121(5) 0.0110(5) 0.0012(4) 0.0036(4) 0.0004(4)
C1 0.0130(6) 0.0136(6) 0.0128(6) 0.0019(5) 0.0037(5) 0.0014(5)
N2 0.0119(5) 0.0133(5) 0.0126(5) 0.0017(4) 0.0050(4) 0.0001(4)
C2 0.0156(6) 0.0168(7) 0.0146(6) 0.0060(5) 0.0055(5) 0.0025(5)
N3 0.0109(5) 0.0113(5) 0.0122(5) 0.0009(4) 0.0046(4) 0.0003(4)
C3 0.0152(6) 0.0145(6) 0.0137(6) 0.0034(5) 0.0057(5) 0.0005(5)
N4 0.0109(5) 0.0107(5) 0.0110(5) 0.0007(4) 0.0037(4) 0.0002(4)
C4 0.0190(7) 0.0211(7) 0.0190(7) 0.0079(6) 0.0099(6) 0.0020(6)
C5 0.0192(7) 0.0274(8) 0.0187(7) 0.0088(6) 0.0109(6) 0.0040(6)
C6 0.0149(6) 0.0167(7) 0.0152(6) 0.0024(5) 0.0072(5) -0.0003(5)
N7 0.0152(6) 0.0186(6) 0.0178(6) 0.0046(5) 0.0085(5) 0.0017(5)
C8 0.0122(6) 0.0129(6) 0.0153(6) 0.0001(5) 0.0060(5) -0.0005(5)
C9 0.0116(6) 0.0128(6) 0.0188(6) -0.0002(5) 0.0065(5) 0.0005(5)
C10 0.0161(7) 0.0204(7) 0.0255(8) 0.0025(6) 0.0112(6) 0.0024(6)
C11 0.0176(7) 0.0227(8) 0.0321(9) 0.0029(7) 0.0130(7) 0.0051(6)
C12 0.0134(6) 0.0185(7) 0.0307(8) 0.0017(6) 0.0080(6) 0.0037(6)
C13 0.0135(6) 0.0153(7) 0.0234(7) 0.0022(6) 0.0055(6) 0.0022(5)
C14 0.0115(6) 0.0118(6) 0.0177(6) -0.0003(5) 0.0045(5) 0.0001(5)
N15 0.0128(5) 0.0129(5) 0.0166(6) 0.0015(4) 0.0049(4) 0.0018(4)
C16 0.0108(5) 0.0114(6) 0.0125(6) 0.0007(5) 0.0038(5) -0.0002(5)
C17 0.0107(5) 0.0106(6) 0.0126(6) 0.0010(4) 0.0035(5) 0.0011(4)
N18 0.0135(5) 0.0129(5) 0.0122(5) 0.0023(4) 0.0045(4) 0.0011(4)
C19 0.0131(6) 0.0116(6) 0.0115(6) 0.0004(5) 0.0044(5) -0.0008(5)
C20 0.0173(6) 0.0157(6) 0.0120(6) 0.0033(5) 0.0057(5) 0.0015(5)
C21 0.0201(7) 0.0191(7) 0.0153(6) 0.0046(5) 0.0095(5) 0.0024(6)
C22 0.0190(7) 0.0213(7) 0.0181(7) 0.0051(6) 0.0105(6) 0.0022(6)
C23 0.0151(6) 0.0190(7) 0.0161(6) 0.0041(5) 0.0076(5) 0.0023(5)
C24 0.0127(6) 0.0117(6) 0.0114(5) 0.0014(4) 0.0052(5) -0.0001(5)
C25 0.0118(6) 0.0109(6) 0.0116(5) 0.0010(4) 0.0047(5) 0.0003(5)
N26 0.0113(5) 0.0152(5) 0.0134(5) 0.0035(4) 0.0043(4) 0.0015(4)
C27 0.0114(6) 0.0132(6) 0.0120(6) 0.0009(5) 0.0038(5) 0.0008(5)
C28 0.0115(6) 0.0182(7) 0.0129(6) 0.0029(5) 0.0032(5) 0.0011(5)
C29 0.0133(6) 0.0181(7) 0.0145(6) 0.0056(5) 0.0044(5) 0.0046(5)
C30 0.0282(9) 0.0448(12) 0.0203(8) 0.0166(8) 0.0118(7) 0.0121(8)
C31 0.0398(11) 0.0228(9) 0.0468(12) 0.0055(8) 0.0270(9) -0.0054(8)
C32 0.0448(11) 0.0386(11) 0.0186(8) 0.0043(7) 0.0157(8) 0.0158(9)
C33 0.0213(8) 0.0521(13) 0.0429(11) 0.0281(10) 0.0176(8) 0.0048(9)
C34 0.0177(7) 0.0237(8) 0.0198(7) 0.0006(6) 0.0010(6) -0.0031(6)
C35 0.0148(6) 0.0279(8) 0.0210(7) 0.0066(6) 0.0087(6) 0.0057(6)
C36 0.0170(7) 0.0374(10) 0.0190(7) 0.0131(7) 0.0035(6) 0.0050(7)
C37 0.0264(8) 0.0177(7) 0.0357(9) 0.0032(7) 0.0166(7) 0.0051(6)
N41 0.0139(5) 0.0139(5) 0.0134(5) 0.0007(4) 0.0050(4) 0.0010(4)
C42 0.0175(7) 0.0176(7) 0.0165(6) -0.0015(5) 0.0042(5) 0.0002(6)
C43 0.0325(10) 0.0260(9) 0.0268(9) -0.0137(7) 0.0022(8) -0.0029(8)
N51 0.0127(5) 0.0122(5) 0.0133(5) 0.0025(4) 0.0039(4) 0.0013(4)
C52 0.0181(7) 0.0128(6) 0.0141(6) 0.0022(5) 0.0039(5) 0.0009(5)
C53 0.0361(10) 0.0142(7) 0.0144(7) -0.0021(5) 0.0009(7) -0.0010(7)
P60 0.0417(7) 0.0314(5) 0.0168(5) 0.0005(4) 0.0063(5) 0.0086(5)
F61 0.0413(16) 0.0456(17) 0.0276(13) 0.0052(12) 0.0013(12) -0.0023(13)
F62 0.087(3) 0.062(3) 0.0281(17) 0.0044(16) 0.0071(18) 0.049(2)
F63 0.073(2) 0.067(2) 0.083(2) 0.039(2) 0.0590(19) 0.0252(19)
F64 0.0486(16) 0.0295(13) 0.0416(15) 0.0000(11) 0.0237(13) 0.0064(12)
F65 0.0498(19) 0.0358(16) 0.0480(19) 0.0099(14) 0.0003(15) -0.0102(14)
F66 0.078(2) 0.061(2) 0.0192(12) 0.0045(13) 0.0040(14) 0.0418(19)
P70 0.0411(14) 0.0216(5) 0.0560(7) -0.0063(5) 0.0213(11) -0.0038(9)
F71 0.081(3) 0.0400(15) 0.155(3) -0.0289(18) 0.065(3) -0.021(2)
F72 0.155(7) 0.130(5) 0.062(3) 0.014(3) -0.019(4) -0.016(5)
F73 0.168(7) 0.0346(18) 0.213(6) -0.044(3) 0.111(5) -0.017(3)
F74 0.155(7) 0.130(5) 0.062(3) 0.014(3) -0.019(4) -0.016(5)
F75 0.168(7) 0.0346(18) 0.213(6) -0.044(3) 0.111(5) -0.017(3)
F76 0.081(3) 0.0400(15) 0.155(3) -0.0289(18) 0.065(3) -0.021(2)
N81 0.060(3) 0.045(3) 0.063(3) 0.013(2) 0.000(2) -0.001(2)
C82 0.037(2) 0.041(2) 0.057(3) 0.016(2) -0.008(2) -0.003(2)
C83 0.064(3) 0.070(4) 0.072(4) 0.019(3) -0.008(3) -0.016(3)
P70X 0.0411(14) 0.0216(5) 0.0560(7) -0.0063(5) 0.0213(11) -0.0038(9)
F71X 0.081(3) 0.0400(15) 0.155(3) -0.0289(18) 0.065(3) -0.021(2)
F72X 0.155(7) 0.130(5) 0.062(3) 0.014(3) -0.019(4) -0.016(5)
F73X 0.168(7) 0.0346(18) 0.213(6) -0.044(3) 0.111(5) -0.017(3)
N81X 0.060(3) 0.045(3) 0.063(3) 0.013(2) 0.000(2) -0.001(2)
C82X 0.037(2) 0.041(2) 0.057(3) 0.016(2) -0.008(2) -0.003(2)
C83X 0.064(3) 0.070(4) 0.072(4) 0.019(3) -0.008(3) -0.016(3)
N91 0.134(8) 0.098(7) 0.084(5) -0.031(5) 0.084(6) -0.046(6)
C92 0.0417(7) 0.0314(5) 0.0168(5) 0.0005(4) 0.0063(5) 0.0086(5)
C93 0.130(13) 0.049(6) 0.049(6) 0.009(5) 0.002(7) -0.022(8)
N91X 0.134(8) 0.098(7) 0.084(5) -0.031(5) 0.084(6) -0.046(6)
C92X 0.0417(7) 0.0314(5) 0.0168(5) 0.0005(4) 0.0063(5) 0.0086(5)
C93X 0.130(13) 0.049(6) 0.049(6) 0.009(5) 0.002(7) -0.022(8)

loop_
_atom_type_symbol
_atom_type_description
_atom_type_scat_dispersion_real
_atom_type_scat_dispersion_imag
_atom_type_scat_source
C C 0.0033 0.0016 'International Tables Vol C Tables 4.2.6.8 and 6.1.1.4'
H H 0.0000 0.0000 'International Tables Vol C Tables 4.2.6.8 and 6.1.1.4'
N N 0.0061 0.0033 'International Tables Vol C Tables 4.2.6.8 and 6.1.1.4'
F F 0.0171 0.0103 'International Tables Vol C Tables 4.2.6.8 and 6.1.1.4'
P P 0.1023 0.0942 'International Tables Vol C Tables 4.2.6.8 and 6.1.1.4'
Fe Fe 0.3463 0.8444 'International Tables Vol C Tables 4.2.6.8 and 6.1.1.4'

loop_
_geom_angle_atom_site_label_1
_geom_angle_atom_site_label_2
_geom_angle_atom_site_label_3
_geom_angle
_geom_angle_site_symmetry_1
_geom_angle_site_symmetry_3
_geom_angle_publ_flag
N1 Fe1 N2 92.86(6) . . ?
N1 Fe1 N4 91.82(6) . . ?
N2 Fe1 N4 175.33(6) . . ?
N1 Fe1 N41 88.66(6) . . ?
N2 Fe1 N41 88.80(6) . . ?
N4 Fe1 N41 91.17(6) . . ?
N1 Fe1 N3 175.43(6) . . ?
N2 Fe1 N3 91.38(6) . . ?
N4 Fe1 N3 83.94(5) . . ?
N41 Fe1 N3 89.72(6) . . ?
N1 Fe1 N51 90.27(6) . . ?
N2 Fe1 N51 92.90(6) . . ?
N4 Fe1 N51 87.22(6) . . ?
N41 Fe1 N51 178.04(6) . . ?
N3 Fe1 N51 91.23(6) . . ?
C1 N1 C27 109.35(13) . . ?
C1 N1 Fe1 127.06(11) . . ?
C27 N1 Fe1 123.34(10) . . ?
N1 C1 C2 123.77(14) . . ?
N1 C1 C29 112.37(14) . . ?
C2 C1 C29 123.81(14) . . ?
C3 N2 C6 109.22(13) . . ?
C3 N2 Fe1 126.96(11) . . ?
C6 N2 Fe1 123.56(11) . . ?
C3 C2 C1 125.53(15) . . ?
C8 N3 C16 118.05(13) . . ?
C8 N3 Fe1 127.48(11) . . ?
C16 N3 Fe1 114.36(10) . . ?
N2 C3 C2 123.75(15) . . ?
N2 C3 C4 112.39(14) . . ?
C2 C3 C4 123.84(14) . . ?
C25 N4 C17 118.34(13) . . ?
C25 N4 Fe1 127.35(10) . . ?
C17 N4 Fe1 114.25(10) . . ?
C3 C4 C30 112.84(15) . . ?
C3 C4 C31 106.96(15) . . ?
C30 C4 C31 108.54(17) . . ?
C3 C4 C5 100.88(13) . . ?
C30 C4 C5 114.69(16) . . ?
C31 C4 C5 112.57(16) . . ?
C6 C5 C33 112.34(15) . . ?
C6 C5 C32 105.03(16) . . ?
C33 C5 C32 108.91(18) . . ?
C6 C5 C4 102.10(14) . . ?
C33 C5 C4 115.88(17) . . ?
C32 C5 C4 111.94(16) . . ?
N7 C6 N2 129.10(15) . . ?
N7 C6 C5 119.35(15) . . ?
N2 C6 C5 111.29(14) . . ?
C6 N7 C8 124.09(15) . . ?
N3 C8 N7 123.95(14) . . ?
N3 C8 C9 119.16(14) . . ?
N7 C8 C9 116.88(14) . . ?
C10 C9 C14 119.85(15) . . ?
C10 C9 C8 122.48(15) . . ?
C14 C9 C8 117.67(14) . . ?
C11 C10 C9 119.44(17) . . ?
C10 C11 C12 120.73(17) . . ?
C13 C12 C11 120.74(16) . . ?
C12 C13 C14 119.37(16) . . ?
N15 C14 C9 121.56(14) . . ?
N15 C14 C13 118.56(15) . . ?
C9 C14 C13 119.85(15) . . ?
C16 N15 C14 116.21(14) . . ?
N15 C16 N3 127.24(15) . . ?
N15 C16 C17 119.21(14) . . ?
N3 C16 C17 113.52(13) . . ?
N18 C17 N4 127.34(14) . . ?
N18 C17 C16 118.98(13) . . ?
N4 C17 C16 113.65(13) . . ?
C17 N18 C19 116.12(13) . . ?
N18 C19 C24 121.55(14) . . ?
N18 C19 C20 118.32(14) . . ?
C24 C19 C20 120.09(14) . . ?
C21 C20 C19 119.63(15) . . ?
C20 C21 C22 120.61(15) . . ?
C23 C22 C21 120.53(16) . . ?
C22 C23 C24 119.87(15) . . ?
C19 C24 C23 119.26(14) . . ?
C19 C24 C25 117.92(14) . . ?
C23 C24 C25 122.80(14) . . ?
N4 C25 N26 123.88(14) . . ?
N4 C25 C24 118.70(13) . . ?
N26 C25 C24 117.38(13) . . ?
C27 N26 C25 124.08(14) . . ?
N26 C27 N1 128.81(14) . . ?
N26 C27 C28 120.24(14) . . ?
N1 C27 C28 110.79(13) . . ?
C27 C28 C35 113.06(13) . . ?
C27 C28 C34 105.40(13) . . ?
C35 C28 C34 109.05(14) . . ?
C27 C28 C29 101.65(12) . . ?
C35 C28 C29 115.40(14) . . ?
C34 C28 C29 111.71(14) . . ?
C1 C29 C36 113.45(14) . . ?
C1 C29 C37 107.15(14) . . ?
C36 C29 C37 108.58(15) . . ?
C1 C29 C28 100.72(12) . . ?
C36 C29 C28 114.53(14) . . ?
C37 C29 C28 112.08(14) . . ?
C42 N41 Fe1 178.12(15) . . ?
N41 C42 C43 179.4(2) . . ?
C52 N51 Fe1 170.79(13) . . ?
N51 C52 C53 179.7(2) . . ?
F62 P60 F65 91.4(2) . . ?
F62 P60 F66 91.30(18) . . ?
F65 P60 F66 91.10(19) . . ?
F62 P60 F63 90.1(2) . . ?
F65 P60 F63 177.8(2) . . ?
F66 P60 F63 90.51(19) . . ?
F62 P60 F61 89.57(18) . . ?
F65 P60 F61 89.32(16) . . ?
F66 P60 F61 179.02(19) . . ?
F63 P60 F61 89.05(18) . . ?
F62 P60 F64 178.8(2) . . ?
F65 P60 F64 89.65(18) . . ?
F66 P60 F64 89.28(16) . . ?
F63 P60 F64 88.81(18) . . ?
F61 P60 F64 89.84(16) . . ?
P70 P70 F71 114.8(5) 3 3 ?
P70 P70 F73 93.0(4) 3 3 ?
F71 P70 F73 139.0(5) 3 3 ?
P70 P70 F74 74.6(4) 3 . ?
F71 P70 F74 79.1(4) 3 . ?
F73 P70 F74 80.2(4) 3 . ?
P70 P70 F74 74.2(4) 3 3 ?
F71 P70 F74 114.4(5) 3 3 ?
F73 P70 F74 101.4(4) 3 3 ?
F74 P70 F74 148.84(18) . 3 ?
P70 P70 F75 122.5(4) 3 . ?
F71 P70 F75 116.6(4) 3 . ?
F73 P70 F75 29.5(3) 3 . ?
F74 P70 F75 91.3(3) . . ?
F74 P70 F75 105.4(3) 3 . ?
P70 P70 F76 142.3(4) 3 . ?
F71 P70 F76 27.6(4) 3 . ?
F73 P70 F76 119.7(3) 3 . ?
F74 P70 F76 91.9(3) . . ?
F74 P70 F76 113.0(3) 3 . ?
F75 P70 F76 92.3(3) . . ?
P70 P70 F72 102.6(5) 3 . ?
F71 P70 F72 101.8(4) 3 . ?
F73 P70 F72 100.5(4) 3 . ?
F74 P70 F72 177.2(4) . . ?
F74 P70 F72 28.4(3) 3 . ?
F75 P70 F72 90.7(3) . . ?
F76 P70 F72 90.0(3) . . ?
P70 P70 F71 36.9(3) 3 . ?
F71 P70 F71 151.7(2) 3 . ?
F73 P70 F71 61.9(3) 3 . ?
F74 P70 F71 89.2(3) . . ?
F74 P70 F71 65.4(3) 3 . ?
F75 P70 F71 89.1(3) . . ?
F76 P70 F71 178.2(4) . . ?
F72 P70 F71 88.8(3) . . ?
P70 P70 F73 55.7(4) 3 . ?
F71 P70 F73 66.1(4) 3 . ?
F73 P70 F73 148.7(2) 3 . ?
F74 P70 F73 90.2(3) . . ?
F74 P70 F73 72.2(3) 3 . ?
F75 P70 F73 177.2(4) . . ?
F76 P70 F73 90.1(3) . . ?
F72 P70 F73 87.8(3) . . ?
F71 P70 F73 88.5(3) . . ?
P70 P70 F72 52.6(4) 3 3 ?
F71 P70 F72 90.8(4) 3 3 ?
F73 P70 F72 82.7(3) 3 3 ?
F74 P70 F72 22.1(3) . 3 ?
F74 P70 F72 126.8(3) 3 3 ?
F75 P70 F72 102.8(3) . 3 ?
F76 P70 F72 109.9(3) . 3 ?
F72 P70 F72 155.21(17) . 3 ?
F71 P70 F72 70.9(3) . 3 ?
F73 P70 F72 77.8(3) . 3 ?
P70 P70 F75 38.2(3) 3 3 ?
F71 P70 F75 80.6(3) 3 3 ?
F73 P70 F75 131.2(3) 3 3 ?
F74 P70 F75 83.1(3) . 3 ?
F74 P70 F75 72.4(3) 3 3 ?
F75 P70 F75 160.67(16) . 3 ?
F76 P70 F75 106.4(3) . 3 ?
F72 P70 F75 94.4(3) . 3 ?
F71 P70 F75 72.4(2) . 3 ?
F73 P70 F75 17.6(3) . 3 ?
F72 P70 F75 66.4(2) 3 3 ?
F76 F71 P70 114.7(7) 3 3 ?
F76 F71 F73 149.3(9) 3 3 ?
P70 F71 F73 74.6(4) 3 3 ?
F76 F71 P70 142.9(7) 3 . ?
P70 F71 P70 28.3(2) 3 . ?
F73 F71 P70 50.3(3) 3 . ?
F76 F71 F74 123.1(9) 3 3 ?
P70 F71 F74 63.4(3) 3 3 ?
F73 F71 F74 87.5(4) 3 3 ?
P70 F71 F74 56.1(3) . 3 ?
F74 F72 P70 73.9(6) 3 . ?
F74 F72 P70 49.1(5) 3 3 ?
P70 F72 P70 24.79(17) . 3 ?
F75 F73 P70 92.2(7) 3 3 ?
F75 F73 F71 148.7(10) 3 3 ?
P70 F73 F71 67.8(3) 3 3 ?
F75 F73 P70 123.4(7) 3 . ?
P70 F73 P70 31.3(2) 3 . ?
F71 F73 P70 39.4(2) 3 . ?
F72 F74 P70 108.8(7) 3 . ?
F72 F74 P70 77.6(7) 3 3 ?
P70 F74 P70 31.16(18) . 3 ?
F72 F74 F71 123.4(9) 3 3 ?
P70 F74 F71 37.5(2) . 3 ?
P70 F74 F71 58.5(3) 3 3 ?
F73 F75 P70 58.3(5) 3 . ?
F73 F75 P70 39.0(5) 3 3 ?
P70 F75 P70 19.32(16) . 3 ?
F71 F76 P70 37.7(5) 3 . ?
N81 C82 C83 176.6(10) . . ?
F72X P70X F72X 180.0(3) 3 . ?
F72X P70X F71X 89.7(4) 3 3 ?
F72X P70X F71X 90.3(4) . 3 ?
F72X P70X F71X 90.3(4) 3 . ?
F72X P70X F71X 89.7(4) . . ?
F71X P70X F71X 179.999(1) 3 . ?
F72X P70X F73X 89.6(4) 3 3 ?
F72X P70X F73X 90.4(4) . 3 ?
F71X P70X F73X 89.5(4) 3 3 ?
F71X P70X F73X 90.5(4) . 3 ?
F72X P70X F73X 90.4(4) 3 . ?
F72X P70X F73X 89.6(4) . . ?
F71X P70X F73X 90.5(4) 3 . ?
F71X P70X F73X 89.5(4) . . ?
F73X P70X F73X 179.999(1) 3 . ?
N81X C82X C83X 175.7(9) . . ?
N91 C92 C93 158.9(15) . . ?
N91X C92X C93X 163.5(18) . . ?

loop_
_geom_bond_atom_site_label_1
_geom_bond_atom_site_label_2
_geom_bond_distance
_geom_bond_site_symmetry_2
_geom_bond_publ_flag
Fe1 N1 1.9152(13) . ?
Fe1 N2 1.9165(13) . ?
Fe1 N4 1.9318(13) . ?
Fe1 N41 1.9355(14) . ?
Fe1 N3 1.9356(13) . ?
Fe1 N51 1.9366(13) . ?
N1 C1 1.3495(19) . ?
N1 C27 1.372(2) . ?
C1 C2 1.388(2) . ?
C1 C29 1.517(2) . ?
N2 C3 1.352(2) . ?
N2 C6 1.370(2) . ?
C2 C3 1.387(2) . ?
N3 C8 1.340(2) . ?
N3 C16 1.3732(19) . ?
C3 C4 1.520(2) . ?
N4 C25 1.3404(19) . ?
N4 C17 1.3747(19) . ?
C4 C30 1.531(3) . ?
C4 C31 1.537(3) . ?
C4 C5 1.560(3) . ?
C5 C6 1.517(2) . ?
C5 C33 1.526(3) . ?
C5 C32 1.539(3) . ?
C6 N7 1.301(2) . ?
N7 C8 1.361(2) . ?
C8 C9 1.436(2) . ?
C9 C10 1.408(2) . ?
C9 C14 1.410(2) . ?
C10 C11 1.374(2) . ?
C11 C12 1.411(3) . ?
C12 C13 1.371(3) . ?
C13 C14 1.412(2) . ?
C14 N15 1.372(2) . ?
N15 C16 1.3049(19) . ?
C16 C17 1.486(2) . ?
C17 N18 1.3002(19) . ?
N18 C19 1.372(2) . ?
C19 C24 1.411(2) . ?
C19 C20 1.412(2) . ?
C20 C21 1.372(2) . ?
C21 C22 1.411(2) . ?
C22 C23 1.378(2) . ?
C23 C24 1.412(2) . ?
C24 C25 1.436(2) . ?
C25 N26 1.3664(19) . ?
N26 C27 1.305(2) . ?
C27 C28 1.518(2) . ?
C28 C35 1.522(2) . ?
C28 C34 1.542(2) . ?
C28 C29 1.564(2) . ?
C29 C36 1.533(2) . ?
C29 C37 1.539(3) . ?
N41 C42 1.138(2) . ?
C42 C43 1.456(3) . ?
N51 C52 1.152(2) . ?
C52 C53 1.446(2) . ?
P60 F62 1.563(3) . ?
P60 F65 1.576(3) . ?
P60 F66 1.577(3) . ?
P60 F63 1.604(3) . ?
P60 F61 1.607(3) . ?
P60 F64 1.608(3) . ?
P70 P70 0.839(4) 3 ?
P70 F71 1.062(5) 3 ?
P70 F73 1.334(6) 3 ?
P70 F74 1.560(5) . ?
P70 F74 1.564(7) 3 ?
P70 F75 1.568(5) . ?
P70 F76 1.577(4) . ?
P70 F72 1.590(5) . ?
P70 F71 1.606(4) . ?
P70 F73 1.613(5) . ?
P70 F72 1.953(6) 3 ?
P70 F75 2.139(6) 3 ?
F71 F76 0.803(7) 3 ?
F71 P70 1.062(5) 3 ?
F71 F73 1.530(8) 3 ?
F71 F74 1.714(8) 3 ?
F72 F74 0.775(10) 3 ?
F72 P70 1.953(6) 3 ?
F73 F75 0.774(8) 3 ?
F73 P70 1.334(6) 3 ?
F73 F71 1.530(8) 3 ?
F74 F72 0.775(10) 3 ?
F74 P70 1.564(7) 3 ?
F74 F71 1.714(8) 3 ?
F75 F73 0.774(8) 3 ?
F75 P70 2.139(6) 3 ?
F76 F71 0.803(7) 3 ?
N81 C82 1.158(6) . ?
C82 C83 1.442(7) . ?
P70X F72X 1.581(6) 3 ?
P70X F72X 1.581(6) . ?
P70X F71X 1.592(5) 3 ?
P70X F71X 1.592(5) . ?
P70X F73X 1.593(6) 3 ?
P70X F73X 1.593(6) . ?
N81X C82X 1.146(7) . ?
C82X C83X 1.446(7) . ?
N91 C92 1.178(5) . ?
C92 C93 1.441(5) . ?
N91X C92X 1.174(5) . ?
C92X C93X 1.440(5) . ?
